data_7708354
loop_
_publ_author_name
'Kelly, John A.'
'Gram\"uller, Johannes'
'Gschwind, Ruth M.'
'Wolf, Robert'

_publ_section_title
;
 Low-oxidation state cobalt--magnesium complexes: ion-pairing and
 reactivity
;
_journal_name_full 'Dalton Transactions'
_journal_paper_doi 10.1039/D1DT02621F
_journal_year 2021
_chemical_formula_moiety 'C35 H51 Co Mg N2 P6'
_chemical_formula_sum 'C35 H51 Co Mg N2 P6'
_chemical_formula_weight 768.83
_space_group_crystal_system monoclinic
_space_group_IT_number 15
_space_group_name_Hall '-C 2yc'
_space_group_name_H-M_alt 'C 1 2/c 1'
_atom_sites_solution_hydrogens geom
_atom_sites_solution_primary dual
_audit_creation_date 2021-01-08
_audit_creation_method
;
Olex2 1.3
(compiled 2020.11.12 svn.r5f609507 for OlexSys, GUI svn.r6226)
;
_audit_update_record
;
2021-01-08 deposited with the CCDC.	2021-08-10 downloaded from the CCDC.
;
_cell_angle_alpha 90
_cell_angle_beta 98.1100(10)
_cell_angle_gamma 90
_cell_formula_units_Z 8
_cell_length_a 24.9829(2)
_cell_length_b 18.9262(2)
_cell_length_c 16.1632(2)
_cell_measurement_reflns_used 22309
_cell_measurement_temperature 123.01(10)
_cell_measurement_theta_max 73.8480
_cell_measurement_theta_min 4.1340
_cell_volume 7566.04(14)
_computing_cell_refinement 'CrysAlisPro 1.171.40.14a (Rigaku OD, 2018)'
_computing_data_collection 'CrysAlisPro 1.171.40.14a (Rigaku OD, 2018)'
_computing_data_reduction 'CrysAlisPro 1.171.40.14a (Rigaku OD, 2018)'
_computing_molecular_graphics 'Olex2 1.3 (Dolomanov et al., 2009)'
_computing_publication_material 'Olex2 1.3 (Dolomanov et al., 2009)'
_computing_structure_refinement 'SHELXL 2016/6 (Sheldrick, 2015)'
_computing_structure_solution 'SHELXT 2014/5 (Sheldrick, 2014)'
_diffrn_ambient_environment N~2~
_diffrn_ambient_temperature 123.01(10)
_diffrn_detector 'CCD plate'
_diffrn_detector_area_resol_mean 5.1773
_diffrn_detector_type Atlas
_diffrn_measured_fraction_theta_full 1.000
_diffrn_measured_fraction_theta_max 0.989
_diffrn_measurement_details
;
List of Runs (angles in degrees, time in seconds):

  # Type    Start    End  Width  t~exp~   \w     \q     \k     \f   Frames
#--------------------------------------------------------------------------
  1  \w    -67.00  32.00   1.00    4.13    --  -42.29  37.00  60.00   99
  2  \w    -75.00  34.00   1.00    4.13    --  -42.29  77.00 -60.00  109
  3  \w     24.00 109.00   1.00   16.52    --  106.40 -94.00  90.00   85
  4  \w     30.00  69.00   1.00   16.52    --  106.40 -30.00 150.00   39
  5  \w     81.00 158.00   1.00   16.52    --  106.40  45.00  30.00   77
  6  \w     30.00  69.00   1.00   16.52    --  106.40 -30.00  30.00   39
  7  \w     73.00 158.00   1.00   16.52    --  106.40 125.00-120.00   85
  8  \w     30.00  69.00   1.00   16.52    --  106.40 -30.00 120.00   39
  9  \w     82.00 158.00   1.00   16.52    --  106.40  38.00 -36.00   76
 10  \w     73.00 158.00   1.00   16.52    --  106.40 125.00-180.00   85
 11  \w     30.00  69.00   1.00   16.52    --  106.40 -30.00  90.00   39
 12  \w     54.00 158.00   1.00   16.52    --  106.40  15.00 -60.00  104
 13  \w   -114.00 -14.00   1.00    4.13    --  -42.29 -57.00  90.00  100
 14  \w   -118.00 -10.00   1.00    4.13    --  -42.29 -77.00 -30.00  108
 15  \w     54.00 158.00   1.00   16.52    --  106.40  15.00-180.00  104
 16  \w     33.00  77.00   1.00   16.52    --  106.40 -45.00 -90.00   44
 17  \w     33.00 121.00   1.00   16.52    --  106.40-125.00  60.00   88
 18  \w     74.00 158.00   1.00   16.52    --  106.40  77.00  60.00   84
 19  \w     24.00 109.00   1.00   16.52    --  106.40 -94.00-120.00   85
 20  \w     33.00  77.00   1.00   16.52    --  106.40 -45.00-150.00   44
 21  \w   -114.00 -28.00   1.00    4.13    --  -42.29 -57.00-150.00   86
;
_diffrn_measurement_device 'four-circle diffractometer'
_diffrn_measurement_device_type 'SuperNova, Single source at offset/far, Atlas'
_diffrn_measurement_method '\w scans'
_diffrn_orient_matrix_type 'CrysAlisPro convention (1999,Acta A55,543-557)'
_diffrn_orient_matrix_UB_11 -0.0601933000
_diffrn_orient_matrix_UB_12 -0.0159709000
_diffrn_orient_matrix_UB_13 -0.0289910000
_diffrn_orient_matrix_UB_21 0.0148718000
_diffrn_orient_matrix_UB_22 -0.0360470000
_diffrn_orient_matrix_UB_23 -0.0791660000
_diffrn_orient_matrix_UB_31 0.0059101000
_diffrn_orient_matrix_UB_32 -0.0711673000
_diffrn_orient_matrix_UB_33 0.0465813000
_diffrn_radiation_monochromator mirror
_diffrn_radiation_probe x-ray
_diffrn_radiation_type 'Cu K\a'
_diffrn_radiation_wavelength 1.54184
_diffrn_reflns_av_R_equivalents 0.0319
_diffrn_reflns_av_unetI/netI 0.0192
_diffrn_reflns_Laue_measured_fraction_full 1.000
_diffrn_reflns_Laue_measured_fraction_max 0.989
_diffrn_reflns_limit_h_max 31
_diffrn_reflns_limit_h_min -31
_diffrn_reflns_limit_k_max 22
_diffrn_reflns_limit_k_min -23
_diffrn_reflns_limit_l_max 20
_diffrn_reflns_limit_l_min -19
_diffrn_reflns_number 36692
_diffrn_reflns_point_group_measured_fraction_full 1.000
_diffrn_reflns_point_group_measured_fraction_max 0.989
_diffrn_reflns_theta_full 67.684
_diffrn_reflns_theta_max 73.968
_diffrn_reflns_theta_min 3.574
_diffrn_source 'micro-focus sealed X-ray tube'
_diffrn_source_type 'SuperNova (Cu) X-ray Source'
_exptl_absorpt_coefficient_mu 6.325
_exptl_absorpt_correction_T_max 1.00000
_exptl_absorpt_correction_T_min 0.51635
_exptl_absorpt_correction_type multi-scan
_exptl_absorpt_process_details
;
CrysAlisPro 1.171.40.14a (Rigaku Oxford Diffraction, 2018)
Empirical absorption correction using spherical harmonics,
 implemented in SCALE3 ABSPACK scaling algorithm.
;
_exptl_crystal_colour 'clear reddish red'
_exptl_crystal_colour_lustre clear
_exptl_crystal_colour_modifier reddish
_exptl_crystal_colour_primary red
_exptl_crystal_density_diffrn 1.350
_exptl_crystal_description plate
_exptl_crystal_F_000 3232
_exptl_crystal_size_max 0.4
_exptl_crystal_size_mid 0.15
_exptl_crystal_size_min 0.105
_refine_diff_density_max 0.306
_refine_diff_density_min -0.329
_refine_diff_density_rms 0.051
_refine_ls_extinction_method none
_refine_ls_goodness_of_fit_ref 1.037
_refine_ls_hydrogen_treatment constr
_refine_ls_matrix_type full
_refine_ls_number_parameters 418
_refine_ls_number_reflns 7610
_refine_ls_number_restraints 0
_refine_ls_restrained_S_all 1.037
_refine_ls_R_factor_all 0.0270
_refine_ls_R_factor_gt 0.0264
_refine_ls_shift/su_max 0.001
_refine_ls_shift/su_mean 0.000
_refine_ls_structure_factor_coef Fsqd
_refine_ls_weighting_details 'w=1/[\s^2^(Fo^2^)+(0.0402P)^2^+6.4855P] where P=(Fo^2^+2Fc^2^)/3'
_refine_ls_weighting_scheme calc
_refine_ls_wR_factor_gt 0.0692
_refine_ls_wR_factor_ref 0.0697
_reflns_Friedel_coverage 0.000
_reflns_number_gt 7445
_reflns_number_total 7610
_reflns_threshold_expression 'I > 2\s(I)'
_cod_data_source_file d1dt02621f2.cif
_cod_data_source_block c2m
_cod_database_code 7708354
_shelx_shelxl_version_number 2016/6
_chemical_oxdiff_formula 'C280 H408 Co8 N16 P56 Mg'
_shelx_space_group_comment
;
The symmetry employed for this shelxl refinement is uniquely defined
by the following loop, which should always be used as a source of
symmetry information in preference to the above space-group names.
They are only intended as comments.
;
_shelx_estimated_absorpt_t_max 0.556
_shelx_estimated_absorpt_t_min 0.186
_reflns_odcompleteness_completeness 99.96
_reflns_odcompleteness_iscentric 1
_reflns_odcompleteness_theta 66.97
_olex2_refinement_description
;
1. Fixed Uiso
 At 1.2 times of:
  All C(H) groups, All C(H,H) groups
 At 1.5 times of:
  All C(H,H,H) groups
2.a Secondary CH2 refined with riding coordinates:
 C12(H12a,H12b), C24(H24a,H24b), C14(H14a,H14b), C22(H22a,H22b)
2.b Aromatic/amide H refined with riding coordinates:
 C2(H2), C8(H8), C10(H10), C20(H20), C9(H9), C19(H19), C18(H18)
2.c Idealised Me refined as rotating group:
 C4(H4a,H4b,H4c), C34(H34a,H34b,H34c), C35(H35a,H35b,H35c), C33(H33a,H33b,
 H33c), C5(H5a,H5b,H5c), C25(H25a,H25b,H25c), C13(H13a,H13b,H13c), C29(H29a,
 H29b,H29c), C15(H15a,H15b,H15c), C30(H30a,H30b,H30c), C28(H28a,H28b,H28c),
 C23(H23a,H23b,H23c)
;
_olex2_submission_special_instructions 'No special instructions were received'
_oxdiff_exptl_absorpt_empirical_details
;
Empirical correction (ABSPACK) includes:
- Absorption correction using spherical harmonics
- Frame scaling
;
_oxdiff_exptl_absorpt_empirical_full_max 1.429
_oxdiff_exptl_absorpt_empirical_full_min 0.756

loop_
_space_group_symop_operation_xyz
'x, y, z'
'-x, y, -z+1/2'
'x+1/2, y+1/2, z'
'-x+1/2, y+1/2, -z+1/2'
'-x, -y, -z'
'x, -y, z-1/2'
'-x+1/2, -y+1/2, -z'
'x+1/2, -y+1/2, z-1/2'

loop_
_atom_site_label
_atom_site_type_symbol
_atom_site_fract_x
_atom_site_fract_y
_atom_site_fract_z
_atom_site_U_iso_or_equiv
_atom_site_adp_type
_atom_site_occupancy
_atom_site_site_symmetry_order
_atom_site_calc_flag
_atom_site_refinement_flags_posn
_atom_site_refinement_flags_adp
_atom_site_refinement_flags_occupancy
_atom_site_disorder_assembly
_atom_site_disorder_group
Co1 Co 0.16168(2) 0.34424(2) 0.32933(2) 0.01223(6) Uani 1 1 d . . . . .
P3 P 0.19466(2) 0.29032(2) 0.45000(2) 0.01540(8) Uani 1 1 d . . . . .
P6 P 0.12828(2) 0.43239(2) 0.24393(2) 0.01501(8) Uani 1 1 d . . . . .
P4 P 0.20642(2) 0.23786(2) 0.33426(2) 0.01698(8) Uani 1 1 d . . . . .
P5 P 0.07177(2) 0.32594(2) 0.30576(2) 0.01511(8) Uani 1 1 d . . . . .
P1 P 0.24623(2) 0.33566(2) 0.29807(2) 0.01944(9) Uani 1 1 d . . . . .
P2 P 0.23672(2) 0.38459(2) 0.41918(2) 0.01841(8) Uani 1 1 d . . . . .
Mg1 Mg 0.32042(2) 0.26566(2) 0.40242(3) 0.01355(10) Uani 1 1 d . . . . .
N2 N 0.38860(5) 0.32554(6) 0.41996(7) 0.0150(2) Uani 1 1 d . . . . .
N1 N 0.35050(5) 0.19620(6) 0.32476(7) 0.0139(2) Uani 1 1 d . . . . .
C1 C 0.40363(6) 0.18498(7) 0.33404(9) 0.0148(3) Uani 1 1 d . . . . .
C31 C 0.09785(5) 0.41238(7) 0.33544(9) 0.0142(3) Uani 1 1 d . . . . .
C2 C 0.44194(6) 0.22604(8) 0.38486(9) 0.0168(3) Uani 1 1 d . . . . .
H2 H 0.475912 0.205594 0.398223 0.020 Uiso 1 1 calc R U . . .
C16 C 0.38860(5) 0.39967(8) 0.44016(9) 0.0166(3) Uani 1 1 d . . . . .
C7 C 0.28548(5) 0.10389(8) 0.26999(9) 0.0164(3) Uani 1 1 d . . . . .
C12 C 0.28965(6) 0.07283(8) 0.35691(9) 0.0188(3) Uani 1 1 d . . . . .
H12A H 0.284740 0.110657 0.395625 0.023 Uiso 1 1 calc R U . . .
H12B H 0.325962 0.054509 0.372127 0.023 Uiso 1 1 calc R U . . .
C8 C 0.25145(6) 0.07513(8) 0.20269(10) 0.0208(3) Uani 1 1 d . . . . .
H8 H 0.230444 0.035928 0.211150 0.025 Uiso 1 1 calc R U . . .
C11 C 0.31468(6) 0.19248(8) 0.17541(9) 0.0186(3) Uani 1 1 d . . . . .
C26 C 0.10798(6) 0.34292(7) 0.21913(9) 0.0154(3) Uani 1 1 d . . . . .
C32 C 0.08586(6) 0.46079(8) 0.40470(9) 0.0162(3) Uani 1 1 d . . . . .
C3 C 0.43613(6) 0.29385(8) 0.41842(9) 0.0160(3) Uani 1 1 d . . . . .
C4 C 0.42580(6) 0.12646(8) 0.28523(10) 0.0204(3) Uani 1 1 d . . . . .
H4A H 0.404612 0.084489 0.288411 0.031 Uiso 1 1 calc R U . . .
H4B H 0.462658 0.117171 0.308368 0.031 Uiso 1 1 calc R U . . .
H4C H 0.424226 0.140522 0.227870 0.031 Uiso 1 1 calc R U . . .
C6 C 0.31722(6) 0.16296(7) 0.25559(9) 0.0154(3) Uani 1 1 d . . . . .
C24 C 0.37810(6) 0.42609(9) 0.28406(10) 0.0216(3) Uani 1 1 d . . . . .
H24A H 0.360203 0.463232 0.249165 0.026 Uiso 1 1 calc R U . . .
H24B H 0.355480 0.384287 0.276382 0.026 Uiso 1 1 calc R U . . .
C21 C 0.38308(6) 0.44884(8) 0.37429(9) 0.0183(3) Uani 1 1 d . . . . .
C34 C 0.03102(6) 0.49616(8) 0.37422(10) 0.0209(3) Uani 1 1 d . . . . .
H34A H 0.033553 0.522447 0.324121 0.031 Uiso 1 1 calc R U . . .
H34B H 0.021752 0.527532 0.416656 0.031 Uiso 1 1 calc R U . . .
H34C H 0.003626 0.460522 0.362895 0.031 Uiso 1 1 calc R U . . .
C35 C 0.08147(6) 0.41913(9) 0.48457(9) 0.0208(3) Uani 1 1 d . . . . .
H35A H 0.053756 0.383896 0.473286 0.031 Uiso 1 1 calc R U . . .
H35B H 0.072474 0.450736 0.526978 0.031 Uiso 1 1 calc R U . . .
H35C H 0.115413 0.396619 0.503565 0.031 Uiso 1 1 calc R U . . .
C10 C 0.27953(6) 0.16186(9) 0.10996(10) 0.0233(3) Uani 1 1 d . . . . .
H10 H 0.277182 0.180955 0.056556 0.028 Uiso 1 1 calc R U . . .
C27 C 0.10874(6) 0.30251(8) 0.13873(9) 0.0200(3) Uani 1 1 d . . . . .
C14 C 0.34992(7) 0.25442(9) 0.15779(10) 0.0256(3) Uani 1 1 d . . . . .
H14A H 0.379424 0.236778 0.130517 0.031 Uiso 1 1 calc R U . . .
H14B H 0.365560 0.275028 0.210655 0.031 Uiso 1 1 calc R U . . .
C17 C 0.39258(6) 0.42217(8) 0.52338(10) 0.0211(3) Uani 1 1 d . . . . .
C20 C 0.38342(6) 0.52064(8) 0.39364(11) 0.0240(3) Uani 1 1 d . . . . .
H20 H 0.380533 0.553700 0.350668 0.029 Uiso 1 1 calc R U . . .
C9 C 0.24838(6) 0.10401(9) 0.12327(10) 0.0245(3) Uani 1 1 d . . . . .
H9 H 0.225313 0.084342 0.079068 0.029 Uiso 1 1 calc R U . . .
C33 C 0.12900(6) 0.51849(8) 0.42198(10) 0.0222(3) Uani 1 1 d . . . . .
H33A H 0.162874 0.497433 0.444616 0.033 Uiso 1 1 calc R U . . .
H33B H 0.118261 0.551760 0.461350 0.033 Uiso 1 1 calc R U . . .
H33C H 0.132883 0.542420 0.370799 0.033 Uiso 1 1 calc R U . . .
C5 C 0.48819(6) 0.33165(8) 0.45224(11) 0.0226(3) Uani 1 1 d . . . . .
H5A H 0.486823 0.379376 0.431946 0.034 Uiso 1 1 calc R U . . .
H5B H 0.518247 0.307560 0.433972 0.034 Uiso 1 1 calc R U . . .
H5C H 0.492429 0.331925 0.512202 0.034 Uiso 1 1 calc R U . . .
C25 C 0.43221(7) 0.40995(10) 0.25517(11) 0.0274(3) Uani 1 1 d . . . . .
H25A H 0.426692 0.400106 0.196320 0.041 Uiso 1 1 calc R U . . .
H25B H 0.448296 0.369590 0.284920 0.041 Uiso 1 1 calc R U . . .
H25C H 0.455761 0.449963 0.266065 0.041 Uiso 1 1 calc R U . . .
C19 C 0.38796(7) 0.54359(9) 0.47550(12) 0.0295(4) Uani 1 1 d . . . . .
H19 H 0.388363 0.591677 0.487381 0.035 Uiso 1 1 calc R U . . .
C13 C 0.24975(7) 0.01422(9) 0.36857(11) 0.0283(4) Uani 1 1 d . . . . .
H13A H 0.255386 -0.024855 0.332915 0.042 Uiso 1 1 calc R U . . .
H13B H 0.213511 0.031573 0.354370 0.042 Uiso 1 1 calc R U . . .
H13C H 0.255167 -0.001066 0.425770 0.042 Uiso 1 1 calc R U . . .
C29 C 0.06294(7) 0.33297(9) 0.07473(10) 0.0247(3) Uani 1 1 d . . . . .
H29A H 0.028820 0.325298 0.094146 0.037 Uiso 1 1 calc R U . . .
H29B H 0.062939 0.309828 0.021880 0.037 Uiso 1 1 calc R U . . .
H29C H 0.068547 0.382733 0.068333 0.037 Uiso 1 1 calc R U . . .
C15 C 0.32082(7) 0.31241(9) 0.10351(10) 0.0280(3) Uani 1 1 d . . . . .
H15A H 0.307878 0.293723 0.049144 0.042 Uiso 1 1 calc R U . . .
H15B H 0.345423 0.350572 0.098261 0.042 Uiso 1 1 calc R U . . .
H15C H 0.290818 0.329450 0.128943 0.042 Uiso 1 1 calc R U . . .
C22 C 0.39844(8) 0.37049(9) 0.59554(10) 0.0297(4) Uani 1 1 d . . . . .
H22A H 0.404559 0.323654 0.574361 0.036 Uiso 1 1 calc R U . . .
H22B H 0.364774 0.369208 0.618936 0.036 Uiso 1 1 calc R U . . .
C18 C 0.39191(7) 0.49478(9) 0.53955(11) 0.0276(3) Uani 1 1 d . . . . .
H18 H 0.394155 0.510444 0.594466 0.033 Uiso 1 1 calc R U . . .
C30 C 0.09745(8) 0.22396(9) 0.14981(11) 0.0332(4) Uani 1 1 d . . . . .
H30A H 0.125383 0.203988 0.189868 0.050 Uiso 1 1 calc R U . . .
H30B H 0.096738 0.200153 0.097218 0.050 Uiso 1 1 calc R U . . .
H30C H 0.063131 0.218386 0.169305 0.050 Uiso 1 1 calc R U . . .
C28 C 0.16235(7) 0.31223(12) 0.10466(11) 0.0341(4) Uani 1 1 d . . . . .
H28A H 0.170918 0.361630 0.103487 0.051 Uiso 1 1 calc R U . . .
H28B H 0.159261 0.293316 0.049078 0.051 Uiso 1 1 calc R U . . .
H28C H 0.190511 0.287834 0.140030 0.051 Uiso 1 1 calc R U . . .
C23 C 0.44437(11) 0.38823(12) 0.66508(13) 0.0507(6) Uani 1 1 d . . . . .
H23A H 0.477122 0.395476 0.641497 0.076 Uiso 1 1 calc R U . . .
H23B H 0.449293 0.349911 0.704329 0.076 Uiso 1 1 calc R U . . .
H23C H 0.435587 0.430480 0.693165 0.076 Uiso 1 1 calc R U . . .

loop_
_atom_site_aniso_label
_atom_site_aniso_U_11
_atom_site_aniso_U_22
_atom_site_aniso_U_33
_atom_site_aniso_U_23
_atom_site_aniso_U_13
_atom_site_aniso_U_12
Co1 0.00855(11) 0.01399(12) 0.01391(12) 0.00135(8) 0.00076(8) 0.00218(8)
P3 0.01360(16) 0.01759(17) 0.01477(16) 0.00245(13) 0.00111(12) 0.00294(13)
P6 0.01486(16) 0.01478(17) 0.01564(16) 0.00275(13) 0.00309(13) 0.00232(13)
P4 0.01433(16) 0.01754(18) 0.01907(17) -0.00027(13) 0.00238(13) 0.00496(13)
P5 0.01055(16) 0.01651(17) 0.01821(17) -0.00002(13) 0.00185(13) -0.00063(13)
P1 0.01086(17) 0.0276(2) 0.02036(18) 0.00525(14) 0.00413(14) 0.00308(14)
P2 0.01313(16) 0.01971(18) 0.02150(18) 0.00035(14) -0.00061(13) -0.00118(14)
Mg1 0.0112(2) 0.0149(2) 0.0145(2) -0.00017(17) 0.00160(16) 0.00023(17)
N2 0.0134(5) 0.0140(6) 0.0174(6) -0.0001(5) 0.0008(4) -0.0007(5)
N1 0.0114(5) 0.0153(6) 0.0149(5) -0.0006(4) 0.0012(4) 0.0005(4)
C1 0.0144(6) 0.0136(6) 0.0164(6) 0.0026(5) 0.0016(5) 0.0029(5)
C31 0.0097(6) 0.0161(7) 0.0166(6) 0.0021(5) 0.0008(5) 0.0026(5)
C2 0.0113(6) 0.0168(7) 0.0213(7) 0.0020(5) -0.0012(5) 0.0033(5)
C16 0.0112(6) 0.0153(7) 0.0231(7) 0.0000(5) 0.0022(5) -0.0016(5)
C7 0.0122(6) 0.0176(7) 0.0193(7) -0.0032(5) 0.0021(5) 0.0034(5)
C12 0.0176(7) 0.0182(7) 0.0204(7) -0.0023(6) 0.0017(5) -0.0018(6)
C8 0.0154(7) 0.0225(7) 0.0239(7) -0.0058(6) 0.0004(6) -0.0013(6)
C11 0.0137(6) 0.0235(7) 0.0183(7) -0.0011(6) 0.0015(5) 0.0030(6)
C26 0.0112(6) 0.0186(7) 0.0159(7) 0.0010(5) 0.0001(5) 0.0033(5)
C32 0.0137(6) 0.0174(7) 0.0177(7) 0.0002(5) 0.0029(5) 0.0032(5)
C3 0.0140(6) 0.0168(7) 0.0164(6) 0.0036(5) -0.0009(5) -0.0008(5)
C4 0.0146(7) 0.0189(7) 0.0273(7) -0.0045(6) 0.0018(6) 0.0036(6)
C6 0.0111(6) 0.0167(7) 0.0182(7) -0.0038(5) 0.0009(5) 0.0036(5)
C24 0.0163(7) 0.0244(8) 0.0238(7) 0.0059(6) 0.0019(6) 0.0008(6)
C21 0.0106(6) 0.0191(7) 0.0249(7) 0.0029(6) 0.0018(5) 0.0013(5)
C34 0.0161(7) 0.0239(8) 0.0230(7) 0.0007(6) 0.0044(6) 0.0072(6)
C35 0.0199(7) 0.0270(8) 0.0159(7) 0.0001(6) 0.0042(5) 0.0038(6)
C10 0.0190(7) 0.0329(9) 0.0171(7) 0.0003(6) -0.0007(6) 0.0032(6)
C27 0.0165(7) 0.0248(8) 0.0180(7) -0.0046(6) 0.0002(5) 0.0031(6)
C14 0.0223(7) 0.0318(9) 0.0223(7) 0.0061(7) 0.0016(6) -0.0030(7)
C17 0.0215(7) 0.0182(7) 0.0238(7) -0.0019(6) 0.0044(6) -0.0039(6)
C20 0.0205(7) 0.0173(7) 0.0344(8) 0.0055(6) 0.0041(6) 0.0022(6)
C9 0.0173(7) 0.0331(9) 0.0212(7) -0.0073(6) -0.0041(6) -0.0008(6)
C33 0.0213(7) 0.0192(7) 0.0263(8) -0.0062(6) 0.0041(6) 0.0006(6)
C5 0.0144(7) 0.0203(7) 0.0313(8) -0.0010(6) -0.0029(6) -0.0013(6)
C25 0.0228(8) 0.0327(9) 0.0280(8) 0.0083(7) 0.0078(6) 0.0045(7)
C19 0.0325(9) 0.0152(7) 0.0417(10) -0.0030(7) 0.0084(7) -0.0008(6)
C13 0.0298(8) 0.0286(9) 0.0266(8) -0.0006(7) 0.0045(7) -0.0114(7)
C29 0.0236(8) 0.0322(8) 0.0171(7) -0.0011(6) -0.0011(6) 0.0024(7)
C15 0.0312(9) 0.0295(9) 0.0234(8) 0.0042(7) 0.0043(7) 0.0013(7)
C22 0.0434(10) 0.0232(8) 0.0227(8) -0.0009(6) 0.0052(7) -0.0081(7)
C18 0.0333(9) 0.0222(8) 0.0284(8) -0.0069(6) 0.0077(7) -0.0038(7)
C30 0.0448(10) 0.0233(8) 0.0277(8) -0.0080(7) -0.0075(8) 0.0036(8)
C28 0.0211(8) 0.0562(12) 0.0259(8) -0.0153(8) 0.0066(7) 0.0024(8)
C23 0.0838(17) 0.0349(11) 0.0274(9) 0.0020(8) -0.0121(10) -0.0109(11)

loop_
_atom_type_symbol
_atom_type_description
_atom_type_scat_dispersion_real
_atom_type_scat_dispersion_imag
_atom_type_scat_source
C C 0.0181 0.0091 'International Tables Vol C Tables 4.2.6.8 and 6.1.1.4'
H H 0.0000 0.0000 'International Tables Vol C Tables 4.2.6.8 and 6.1.1.4'
Co Co -2.3653 3.6143 'International Tables Vol C Tables 4.2.6.8 and 6.1.1.4'
Mg Mg 0.1719 0.1771 'International Tables Vol C Tables 4.2.6.8 and 6.1.1.4'
N N 0.0311 0.0180 'International Tables Vol C Tables 4.2.6.8 and 6.1.1.4'
P P 0.2955 0.4335 'International Tables Vol C Tables 4.2.6.8 and 6.1.1.4'

loop_
_geom_angle_atom_site_label_1
_geom_angle_atom_site_label_2
_geom_angle_atom_site_label_3
_geom_angle
_geom_angle_site_symmetry_1
_geom_angle_site_symmetry_3
_geom_angle_publ_flag
P3 Co1 P4 57.063(14) . . ?
P3 Co1 P2 56.307(14) . . ?
P6 Co1 P3 157.871(17) . . ?
P6 Co1 P4 143.835(17) . . ?
P6 Co1 P5 74.655(14) . . ?
P6 Co1 P2 109.590(16) . . ?
P4 Co1 P2 85.462(15) . . ?
P5 Co1 P3 108.138(16) . . ?
P5 Co1 P4 109.869(16) . . ?
P5 Co1 P2 148.311(17) . . ?
P1 Co1 P3 85.481(15) . . ?
P1 Co1 P6 101.231(16) . . ?
P1 Co1 P4 58.420(15) . . ?
P1 Co1 P5 153.938(18) . . ?
P1 Co1 P2 57.643(15) . . ?
C31 Co1 P3 115.63(4) . . ?
C31 Co1 P6 48.98(4) . . ?
C31 Co1 P4 157.05(4) . . ?
C31 Co1 P5 49.09(4) . . ?
C31 Co1 P1 144.42(4) . . ?
C31 Co1 P2 108.92(4) . . ?
C31 Co1 C26 68.78(5) . . ?
C26 Co1 P3 148.43(4) . . ?
C26 Co1 P6 48.90(4) . . ?
C26 Co1 P4 105.78(4) . . ?
C26 Co1 P5 48.97(4) . . ?
C26 Co1 P1 108.72(4) . . ?
C26 Co1 P2 154.79(4) . . ?
Co1 P3 Mg1 150.257(19) . 7_556 ?
P4 P3 Co1 62.551(14) . . ?
P4 P3 Mg1 129.59(2) . 7_556 ?
P2 P3 Co1 63.718(15) . . ?
P2 P3 P4 92.834(19) . . ?
P2 P3 Mg1 131.56(2) . 7_556 ?
C31 P6 Co1 60.12(4) . . ?
C31 P6 C26 81.15(7) . . ?
C26 P6 Co1 60.43(5) . . ?
Co1 P4 Mg1 107.202(17) . . ?
P3 P4 Co1 60.386(14) . . ?
P3 P4 P1 88.047(19) . . ?
P3 P4 Mg1 80.674(17) . . ?
P1 P4 Co1 59.600(14) . . ?
P1 P4 Mg1 60.334(16) . . ?
C31 P5 Co1 60.02(4) . . ?
C26 P5 Co1 60.35(5) . . ?
C26 P5 C31 80.93(6) . . ?
Co1 P1 Mg1 118.951(19) . . ?
P4 P1 Co1 61.980(14) . . ?
P4 P1 Mg1 73.555(17) . . ?
P2 P1 Co1 63.138(15) . . ?
P2 P1 P4 90.451(19) . . ?
P2 P1 Mg1 78.487(18) . . ?
Co1 P2 Mg1 101.541(16) . . ?
P3 P2 Co1 59.975(14) . . ?
P3 P2 P1 88.553(19) . . ?
P3 P2 Mg1 77.147(16) . . ?
P1 P2 Co1 59.219(14) . . ?
P1 P2 Mg1 57.425(15) . . ?
P3 Mg1 P4 90.706(17) 7_556 . ?
P3 Mg1 P2 91.596(16) 7_556 . ?
P4 Mg1 P2 62.380(13) . . ?
P1 Mg1 P3 125.74(2) . 7_556 ?
P1 Mg1 P4 46.111(13) . . ?
P1 Mg1 P2 44.088(13) . . ?
N2 Mg1 P3 108.42(4) . 7_556 ?
N2 Mg1 P4 153.75(4) . . ?
N2 Mg1 P1 107.72(4) . . ?
N2 Mg1 P2 98.33(4) . . ?
N2 Mg1 N1 94.08(5) . . ?
N1 Mg1 P3 113.81(4) . 7_556 ?
N1 Mg1 P4 94.33(4) . . ?
N1 Mg1 P1 102.39(4) . . ?
N1 Mg1 P2 146.44(4) . . ?
C16 N2 Mg1 123.23(9) . . ?
C3 N2 Mg1 118.53(10) . . ?
C3 N2 C16 118.07(12) . . ?
C1 N1 Mg1 118.87(10) . . ?
C1 N1 C6 118.34(12) . . ?
C6 N1 Mg1 122.58(9) . . ?
N1 C1 C2 124.32(13) . . ?
N1 C1 C4 119.44(13) . . ?
C2 C1 C4 116.20(12) . . ?
P6 C31 Co1 70.90(5) . . ?
P6 C31 P5 98.71(7) . . ?
P5 C31 Co1 70.89(5) . . ?
C32 C31 Co1 130.58(10) . . ?
C32 C31 P6 129.38(11) . . ?
C32 C31 P5 130.30(10) . . ?
C1 C2 H2 115.5 . . ?
C1 C2 C3 129.09(13) . . ?
C3 C2 H2 115.5 . . ?
C21 C16 N2 118.43(13) . . ?
C17 C16 N2 120.76(13) . . ?
C17 C16 C21 120.79(14) . . ?
C8 C7 C12 121.85(14) . . ?
C8 C7 C6 118.47(14) . . ?
C6 C7 C12 119.68(13) . . ?
C7 C12 H12A 108.3 . . ?
C7 C12 H12B 108.3 . . ?
C7 C12 C13 115.98(13) . . ?
H12A C12 H12B 107.4 . . ?
C13 C12 H12A 108.3 . . ?
C13 C12 H12B 108.3 . . ?
C7 C8 H8 119.4 . . ?
C9 C8 C7 121.10(15) . . ?
C9 C8 H8 119.4 . . ?
C6 C11 C14 121.92(13) . . ?
C10 C11 C6 118.30(14) . . ?
C10 C11 C14 119.75(14) . . ?
P6 C26 Co1 70.67(5) . . ?
P6 C26 P5 98.73(7) . . ?
P5 C26 Co1 70.68(5) . . ?
C27 C26 Co1 131.31(10) . . ?
C27 C26 P6 129.18(11) . . ?
C27 C26 P5 130.37(11) . . ?
C31 C32 C34 106.68(12) . . ?
C31 C32 C35 111.02(12) . . ?
C31 C32 C33 111.09(12) . . ?
C35 C32 C34 109.10(12) . . ?
C35 C32 C33 110.23(12) . . ?
C33 C32 C34 108.62(12) . . ?
N2 C3 C2 123.86(13) . . ?
N2 C3 C5 120.11(13) . . ?
C2 C3 C5 116.02(13) . . ?
C1 C4 H4A 109.5 . . ?
C1 C4 H4B 109.5 . . ?
C1 C4 H4C 109.5 . . ?
H4A C4 H4B 109.5 . . ?
H4A C4 H4C 109.5 . . ?
H4B C4 H4C 109.5 . . ?
C7 C6 N1 119.67(13) . . ?
C11 C6 N1 119.25(13) . . ?
C11 C6 C7 120.99(13) . . ?
H24A C24 H24B 107.7 . . ?
C21 C24 H24A 108.9 . . ?
C21 C24 H24B 108.9 . . ?
C21 C24 C25 113.45(13) . . ?
C25 C24 H24A 108.9 . . ?
C25 C24 H24B 108.9 . . ?
C16 C21 C24 121.93(14) . . ?
C20 C21 C16 118.58(14) . . ?
C20 C21 C24 119.48(14) . . ?
C32 C34 H34A 109.5 . . ?
C32 C34 H34B 109.5 . . ?
C32 C34 H34C 109.5 . . ?
H34A C34 H34B 109.5 . . ?
H34A C34 H34C 109.5 . . ?
H34B C34 H34C 109.5 . . ?
C32 C35 H35A 109.5 . . ?
C32 C35 H35B 109.5 . . ?
C32 C35 H35C 109.5 . . ?
H35A C35 H35B 109.5 . . ?
H35A C35 H35C 109.5 . . ?
H35B C35 H35C 109.5 . . ?
C11 C10 H10 119.4 . . ?
C9 C10 C11 121.22(15) . . ?
C9 C10 H10 119.4 . . ?
C26 C27 C29 106.84(12) . . ?
C26 C27 C30 111.52(13) . . ?
C26 C27 C28 111.52(13) . . ?
C30 C27 C29 108.09(13) . . ?
C30 C27 C28 110.16(15) . . ?
C28 C27 C29 108.55(14) . . ?
C11 C14 H14A 108.5 . . ?
C11 C14 H14B 108.5 . . ?
C11 C14 C15 114.98(14) . . ?
H14A C14 H14B 107.5 . . ?
C15 C14 H14A 108.5 . . ?
C15 C14 H14B 108.5 . . ?
C16 C17 C22 121.97(14) . . ?
C18 C17 C16 118.47(15) . . ?
C18 C17 C22 119.55(15) . . ?
C21 C20 H20 119.4 . . ?
C19 C20 C21 121.21(15) . . ?
C19 C20 H20 119.4 . . ?
C8 C9 H9 120.0 . . ?
C10 C9 C8 119.92(14) . . ?
C10 C9 H9 120.0 . . ?
C32 C33 H33A 109.5 . . ?
C32 C33 H33B 109.5 . . ?
C32 C33 H33C 109.5 . . ?
H33A C33 H33B 109.5 . . ?
H33A C33 H33C 109.5 . . ?
H33B C33 H33C 109.5 . . ?
C3 C5 H5A 109.5 . . ?
C3 C5 H5B 109.5 . . ?
C3 C5 H5C 109.5 . . ?
H5A C5 H5B 109.5 . . ?
H5A C5 H5C 109.5 . . ?
H5B C5 H5C 109.5 . . ?
C24 C25 H25A 109.5 . . ?
C24 C25 H25B 109.5 . . ?
C24 C25 H25C 109.5 . . ?
H25A C25 H25B 109.5 . . ?
H25A C25 H25C 109.5 . . ?
H25B C25 H25C 109.5 . . ?
C20 C19 H19 120.2 . . ?
C18 C19 C20 119.69(15) . . ?
C18 C19 H19 120.2 . . ?
C12 C13 H13A 109.5 . . ?
C12 C13 H13B 109.5 . . ?
C12 C13 H13C 109.5 . . ?
H13A C13 H13B 109.5 . . ?
H13A C13 H13C 109.5 . . ?
H13B C13 H13C 109.5 . . ?
C27 C29 H29A 109.5 . . ?
C27 C29 H29B 109.5 . . ?
C27 C29 H29C 109.5 . . ?
H29A C29 H29B 109.5 . . ?
H29A C29 H29C 109.5 . . ?
H29B C29 H29C 109.5 . . ?
C14 C15 H15A 109.5 . . ?
C14 C15 H15B 109.5 . . ?
C14 C15 H15C 109.5 . . ?
H15A C15 H15B 109.5 . . ?
H15A C15 H15C 109.5 . . ?
H15B C15 H15C 109.5 . . ?
C17 C22 H22A 108.8 . . ?
C17 C22 H22B 108.8 . . ?
C17 C22 C23 113.98(15) . . ?
H22A C22 H22B 107.7 . . ?
C23 C22 H22A 108.8 . . ?
C23 C22 H22B 108.8 . . ?
C17 C18 H18 119.4 . . ?
C19 C18 C17 121.23(16) . . ?
C19 C18 H18 119.4 . . ?
C27 C30 H30A 109.5 . . ?
C27 C30 H30B 109.5 . . ?
C27 C30 H30C 109.5 . . ?
H30A C30 H30B 109.5 . . ?
H30A C30 H30C 109.5 . . ?
H30B C30 H30C 109.5 . . ?
C27 C28 H28A 109.5 . . ?
C27 C28 H28B 109.5 . . ?
C27 C28 H28C 109.5 . . ?
H28A C28 H28B 109.5 . . ?
H28A C28 H28C 109.5 . . ?
H28B C28 H28C 109.5 . . ?
C22 C23 H23A 109.5 . . ?
C22 C23 H23B 109.5 . . ?
C22 C23 H23C 109.5 . . ?
H23A C23 H23B 109.5 . . ?
H23A C23 H23C 109.5 . . ?
H23B C23 H23C 109.5 . . ?

loop_
_geom_bond_atom_site_label_1
_geom_bond_atom_site_label_2
_geom_bond_distance
_geom_bond_site_symmetry_2
_geom_bond_publ_flag
Co1 P3 2.2520(4) . ?
Co1 P6 2.2494(4) . ?
Co1 P4 2.2988(4) . ?
Co1 P5 2.2514(4) . ?
Co1 P1 2.2460(4) . ?
Co1 P2 2.3322(4) . ?
Co1 C31 2.0640(13) . ?
Co1 C26 2.0733(14) . ?
P3 P4 2.1740(5) . ?
P3 P2 2.1641(5) . ?
P3 Mg1 2.6847(6) 7_556 ?
P6 C31 1.7961(14) . ?
P6 C26 1.7965(15) . ?
P4 P1 2.2184(5) . ?
P4 Mg1 2.9523(6) . ?
P5 C31 1.8008(15) . ?
P5 C26 1.7998(15) . ?
P1 P2 2.2083(5) . ?
P1 Mg1 2.6747(6) . ?
P2 Mg1 3.1101(6) . ?
Mg1 N2 2.0322(13) . ?
Mg1 N1 2.0333(12) . ?
N2 C16 1.4405(18) . ?
N2 C3 1.3337(19) . ?
N1 C1 1.3316(18) . ?
N1 C6 1.4403(18) . ?
C1 C2 1.405(2) . ?
C1 C4 1.5096(19) . ?
C31 C32 1.5089(19) . ?
C2 H2 0.9300 . ?
C2 C3 1.409(2) . ?
C16 C21 1.406(2) . ?
C16 C17 1.401(2) . ?
C7 C12 1.513(2) . ?
C7 C8 1.393(2) . ?
C7 C6 1.409(2) . ?
C12 H12A 0.9700 . ?
C12 H12B 0.9700 . ?
C12 C13 1.521(2) . ?
C8 H8 0.9300 . ?
C8 C9 1.387(2) . ?
C11 C6 1.404(2) . ?
C11 C10 1.401(2) . ?
C11 C14 1.517(2) . ?
C26 C27 1.510(2) . ?
C32 C34 1.5418(19) . ?
C32 C35 1.530(2) . ?
C32 C33 1.532(2) . ?
C3 C5 1.517(2) . ?
C4 H4A 0.9600 . ?
C4 H4B 0.9600 . ?
C4 H4C 0.9600 . ?
C24 H24A 0.9700 . ?
C24 H24B 0.9700 . ?
C24 C21 1.509(2) . ?
C24 C25 1.522(2) . ?
C21 C20 1.394(2) . ?
C34 H34A 0.9600 . ?
C34 H34B 0.9600 . ?
C34 H34C 0.9600 . ?
C35 H35A 0.9600 . ?
C35 H35B 0.9600 . ?
C35 H35C 0.9600 . ?
C10 H10 0.9300 . ?
C10 C9 1.378(2) . ?
C27 C29 1.542(2) . ?
C27 C30 1.529(2) . ?
C27 C28 1.529(2) . ?
C14 H14A 0.9700 . ?
C14 H14B 0.9700 . ?
C14 C15 1.524(2) . ?
C17 C22 1.513(2) . ?
C17 C18 1.399(2) . ?
C20 H20 0.9300 . ?
C20 C19 1.382(3) . ?
C9 H9 0.9300 . ?
C33 H33A 0.9600 . ?
C33 H33B 0.9600 . ?
C33 H33C 0.9600 . ?
C5 H5A 0.9600 . ?
C5 H5B 0.9600 . ?
C5 H5C 0.9600 . ?
C25 H25A 0.9600 . ?
C25 H25B 0.9600 . ?
C25 H25C 0.9600 . ?
C19 H19 0.9300 . ?
C19 C18 1.381(3) . ?
C13 H13A 0.9600 . ?
C13 H13B 0.9600 . ?
C13 H13C 0.9600 . ?
C29 H29A 0.9600 . ?
C29 H29B 0.9600 . ?
C29 H29C 0.9600 . ?
C15 H15A 0.9600 . ?
C15 H15B 0.9600 . ?
C15 H15C 0.9600 . ?
C22 H22A 0.9700 . ?
C22 H22B 0.9700 . ?
C22 C23 1.526(3) . ?
C18 H18 0.9300 . ?
C30 H30A 0.9600 . ?
C30 H30B 0.9600 . ?
C30 H30C 0.9600 . ?
C28 H28A 0.9600 . ?
C28 H28B 0.9600 . ?
C28 H28C 0.9600 . ?
C23 H23A 0.9600 . ?
C23 H23B 0.9600 . ?
C23 H23C 0.9600 . ?

loop_
_geom_torsion_atom_site_label_1
_geom_torsion_atom_site_label_2
_geom_torsion_atom_site_label_3
_geom_torsion_atom_site_label_4
_geom_torsion
_geom_torsion_site_symmetry_1
_geom_torsion_site_symmetry_2
_geom_torsion_site_symmetry_3
_geom_torsion_site_symmetry_4
_geom_torsion_publ_flag
Co1 P6 C31 P5 -66.20(5) . . . . ?
Co1 P6 C31 C32 127.32(14) . . . . ?
Co1 P6 C26 P5 65.88(5) . . . . ?
Co1 P6 C26 C27 -128.07(14) . . . . ?
Co1 P5 C31 P6 66.21(5) . . . . ?
Co1 P5 C31 C32 -127.50(14) . . . . ?
Co1 P5 C26 P6 -65.87(5) . . . . ?
Co1 P5 C26 C27 128.32(14) . . . . ?
Co1 C31 C32 C34 -177.57(10) . . . . ?
Co1 C31 C32 C35 -58.82(16) . . . . ?
Co1 C31 C32 C33 64.22(17) . . . . ?
Co1 C26 C27 C29 -170.73(11) . . . . ?
Co1 C26 C27 C30 71.36(18) . . . . ?
Co1 C26 C27 C28 -52.3(2) . . . . ?
P6 C31 C32 C34 84.06(15) . . . . ?
P6 C31 C32 C35 -157.19(11) . . . . ?
P6 C31 C32 C33 -34.15(18) . . . . ?
P6 C26 C27 C29 -72.24(16) . . . . ?
P6 C26 C27 C30 169.85(12) . . . . ?
P6 C26 C27 C28 46.24(19) . . . . ?
P5 C31 C32 C34 -78.30(15) . . . . ?
P5 C31 C32 C35 40.45(17) . . . . ?
P5 C31 C32 C33 163.49(11) . . . . ?
P5 C26 C27 C29 89.54(16) . . . . ?
P5 C26 C27 C30 -28.37(19) . . . . ?
P5 C26 C27 C28 -151.99(13) . . . . ?
Mg1 N2 C16 C21 -90.93(14) . . . . ?
Mg1 N2 C16 C17 87.43(15) . . . . ?
Mg1 N2 C3 C2 16.91(19) . . . . ?
Mg1 N2 C3 C5 -164.60(11) . . . . ?
Mg1 N1 C1 C2 -10.87(19) . . . . ?
Mg1 N1 C1 C4 171.56(10) . . . . ?
Mg1 N1 C6 C7 -80.48(15) . . . . ?
Mg1 N1 C6 C11 96.00(14) . . . . ?
N2 C16 C21 C24 -1.0(2) . . . . ?
N2 C16 C21 C20 -179.59(13) . . . . ?
N2 C16 C17 C22 1.6(2) . . . . ?
N2 C16 C17 C18 -179.44(14) . . . . ?
N1 C1 C2 C3 -17.1(2) . . . . ?
C1 N1 C6 C7 104.79(15) . . . . ?
C1 N1 C6 C11 -78.73(17) . . . . ?
C1 C2 C3 N2 13.5(2) . . . . ?
C1 C2 C3 C5 -165.03(15) . . . . ?
C31 P6 C26 Co1 -60.57(5) . . . . ?
C31 P6 C26 P5 5.31(6) . . . . ?
C31 P6 C26 C27 171.36(14) . . . . ?
C31 P5 C26 Co1 60.57(5) . . . . ?
C31 P5 C26 P6 -5.30(6) . . . . ?
C31 P5 C26 C27 -171.11(14) . . . . ?
C16 N2 C3 C2 -167.62(13) . . . . ?
C16 N2 C3 C5 10.9(2) . . . . ?
C16 C21 C20 C19 -1.3(2) . . . . ?
C16 C17 C22 C23 130.47(18) . . . . ?
C16 C17 C18 C19 -0.6(2) . . . . ?
C7 C8 C9 C10 0.3(2) . . . . ?
C12 C7 C8 C9 -179.58(14) . . . . ?
C12 C7 C6 N1 -4.31(19) . . . . ?
C12 C7 C6 C11 179.28(13) . . . . ?
C8 C7 C12 C13 -7.1(2) . . . . ?
C8 C7 C6 N1 176.56(12) . . . . ?
C8 C7 C6 C11 0.2(2) . . . . ?
C11 C10 C9 C8 0.1(2) . . . . ?
C26 P6 C31 Co1 60.89(5) . . . . ?
C26 P6 C31 P5 -5.31(6) . . . . ?
C26 P6 C31 C32 -171.79(13) . . . . ?
C26 P5 C31 Co1 -60.90(5) . . . . ?
C26 P5 C31 P6 5.30(6) . . . . ?
C26 P5 C31 C32 171.60(14) . . . . ?
C3 N2 C16 C21 93.83(16) . . . . ?
C3 N2 C16 C17 -87.81(17) . . . . ?
C4 C1 C2 C3 160.50(15) . . . . ?
C6 N1 C1 C2 164.06(13) . . . . ?
C6 N1 C1 C4 -13.51(19) . . . . ?
C6 C7 C12 C13 173.80(13) . . . . ?
C6 C7 C8 C9 -0.5(2) . . . . ?
C6 C11 C10 C9 -0.4(2) . . . . ?
C6 C11 C14 C15 -135.64(15) . . . . ?
C24 C21 C20 C19 -179.94(15) . . . . ?
C21 C16 C17 C22 179.89(14) . . . . ?
C21 C16 C17 C18 -1.1(2) . . . . ?
C21 C20 C19 C18 -0.4(3) . . . . ?
C10 C11 C6 N1 -176.15(13) . . . . ?
C10 C11 C6 C7 0.3(2) . . . . ?
C10 C11 C14 C15 46.3(2) . . . . ?
C14 C11 C6 N1 5.8(2) . . . . ?
C14 C11 C6 C7 -177.79(14) . . . . ?
C14 C11 C10 C9 177.70(15) . . . . ?
C17 C16 C21 C24 -179.32(13) . . . . ?
C17 C16 C21 C20 2.1(2) . . . . ?
C20 C19 C18 C17 1.4(3) . . . . ?
C25 C24 C21 C16 -82.06(18) . . . . ?
C25 C24 C21 C20 96.55(17) . . . . ?
C22 C17 C18 C19 178.39(16) . . . . ?
C18 C17 C22 C23 -48.5(2) . . . . ?
